data_1567463
loop_
_publ_author_name
'Britton, Luke'
'Docherty, Jamie'
'Sklyaruk, Jan'
'Cooney, Jessica'
'Nichol, Gary Stephen'
'Dominey, Andrew'
'Thomas, Stephen P.'

_publ_section_title
;
 Iron-catalysed Alkene and Heteroarene H/D Exchange by Reversible
 Protonation of Iron-hydride Intermediates
;
_journal_name_full 'Chemical Science'
_journal_paper_doi 10.1039/D2SC03802A
_journal_year 2022
_chemical_formula_moiety 'C17 H38 Fe O P4'
_chemical_formula_sum 'C17 H38 Fe O P4'
_chemical_formula_weight 438.20
_space_group_crystal_system triclinic
_space_group_IT_number 2
_space_group_name_Hall '-P 1'
_space_group_name_H-M_alt 'P -1'
_atom_sites_solution_hydrogens difmap
_atom_sites_solution_primary iterative
_audit_creation_date 2020-07-06
_audit_creation_method
;
Olex2 1.3-beta
(compiled 2020.06.28 svn.raecde09e for OlexSys, GUI svn.r6132)
;
_audit_update_record
;
2021-03-26 deposited with the CCDC.	2022-08-09 downloaded from the CCDC.
;
_cell_angle_alpha 90.181(2)
_cell_angle_beta 106.444(3)
_cell_angle_gamma 106.680(2)
_cell_formula_units_Z 2
_cell_length_a 8.9533(2)
_cell_length_b 10.1488(3)
_cell_length_c 13.3681(4)
_cell_measurement_reflns_used 11006
_cell_measurement_temperature 119.99(10)
_cell_measurement_theta_max 32.5210
_cell_measurement_theta_min 3.9410
_cell_volume 1111.27(6)
_computing_cell_refinement 'CrysAlisPro 1.171.40.61a (Rigaku OD, 2019)'
_computing_data_collection 'CrysAlisPro 1.171.40.61a (Rigaku OD, 2019)'
_computing_data_reduction 'CrysAlisPro 1.171.40.61a (Rigaku OD, 2019)'
_computing_molecular_graphics 'Olex2 1.3-beta (Dolomanov et al., 2009)'
_computing_publication_material 'Olex2 1.3-beta (Dolomanov et al., 2009)'
_computing_structure_refinement 'SHELXL 2018/3 (Sheldrick, 2015)'
_computing_structure_solution 'olex2.solve 1.3-beta (Bourhis et al., 2015)'
_diffrn_ambient_environment N~2~
_diffrn_ambient_temperature 120.0
_diffrn_detector 'CCD plate'
_diffrn_detector_area_resol_mean 5.1574
_diffrn_detector_type Atlas
_diffrn_measured_fraction_theta_full 0.998
_diffrn_measured_fraction_theta_max 0.920
_diffrn_measurement_details
;
List of Runs (angles in degrees, time in seconds):

  # Type    Start    End  Width  t~exp~   \w     \q     \k     \f   Frames
#--------------------------------------------------------------------------
  1  \w    -52.00   8.00   1.00   15.00    --  -17.52  88.00  27.00   60
  2  \w    -30.00  17.00   1.00   15.00    --  -17.52 -88.00 -89.00   47
  3  \w    -30.00  54.00   1.00   15.00    --   18.93 -88.00 -89.00   84
  4  \w    -49.00  21.00   1.00   15.00    --  -17.52  77.00 -90.00   70
  5  \w    -49.00  21.00   1.00   15.00    --  -17.52  77.00 -30.00   70
  6  \w    -42.00  14.00   1.00   15.00    --  -17.52 -77.00 150.00   56
  7  \w     -4.00  92.00   1.00   15.00    --   18.93  38.00 150.00   96
  8  \w     -4.00  92.00   1.00   15.00    --   18.93  38.00  60.00   96
  9  \w     39.00 106.00   1.00   15.00    --   18.93 178.00-120.00   67
 10  \w    -54.00  37.00   1.00   15.00    --   18.93 -38.00 -30.00   91
 11  \w     -4.00  92.00   1.00   15.00    --   18.93  38.00 -60.00   96
;
_diffrn_measurement_device 'four-circle diffractometer'
_diffrn_measurement_device_type 'Rigaku Oxford Diffraction SuperNova'
_diffrn_measurement_method '\w scans'
_diffrn_orient_matrix_type 'CrysAlisPro convention (1999,Acta A55,543-557)'
_diffrn_orient_matrix_UB_11 -0.0266015000
_diffrn_orient_matrix_UB_12 0.0142523000
_diffrn_orient_matrix_UB_13 0.0428989000
_diffrn_orient_matrix_UB_21 -0.0269329000
_diffrn_orient_matrix_UB_22 0.0536134000
_diffrn_orient_matrix_UB_23 -0.0258720000
_diffrn_orient_matrix_UB_31 -0.0778821000
_diffrn_orient_matrix_UB_32 -0.0478637000
_diffrn_orient_matrix_UB_33 -0.0240186000
_diffrn_radiation_monochromator mirror
_diffrn_radiation_probe x-ray
_diffrn_radiation_type 'Mo K\a'
_diffrn_radiation_wavelength 0.71073
_diffrn_reflns_av_R_equivalents 0.0347
_diffrn_reflns_av_unetI/netI 0.0404
_diffrn_reflns_Laue_measured_fraction_full 0.998
_diffrn_reflns_Laue_measured_fraction_max 0.920
_diffrn_reflns_limit_h_max 13
_diffrn_reflns_limit_h_min -13
_diffrn_reflns_limit_k_max 14
_diffrn_reflns_limit_k_min -15
_diffrn_reflns_limit_l_max 20
_diffrn_reflns_limit_l_min -20
_diffrn_reflns_number 28848
_diffrn_reflns_point_group_measured_fraction_full 0.998
_diffrn_reflns_point_group_measured_fraction_max 0.920
_diffrn_reflns_theta_full 25.242
_diffrn_reflns_theta_max 32.850
_diffrn_reflns_theta_min 3.329
_diffrn_source 'micro-focus sealed X-ray tube'
_diffrn_source_type 'SuperNova (Mo) X-ray Source'
_exptl_absorpt_coefficient_mu 0.969
_exptl_absorpt_correction_T_max 1.000
_exptl_absorpt_correction_T_min 0.546
_exptl_absorpt_correction_type gaussian
_exptl_absorpt_process_details
;
CrysAlisPro 1.171.40.61a (Rigaku Oxford Diffraction, 2019)
Numerical absorption correction based on gaussian integration over
			a multifaceted crystal model
Empirical absorption correction using spherical harmonics,
 implemented in SCALE3 ABSPACK scaling algorithm.
;
_exptl_crystal_colour 'pale yellow'
_exptl_crystal_density_diffrn 1.310
_exptl_crystal_description plate
_exptl_crystal_F_000 468
_exptl_crystal_recrystallization_method 'The material was recrystallised from pentane by slow cooling'
_exptl_crystal_size_max 0.617
_exptl_crystal_size_mid 0.197
_exptl_crystal_size_min 0.072
_refine_diff_density_max 0.517
_refine_diff_density_min -0.325
_refine_diff_density_rms 0.072
_refine_ls_extinction_method none
_refine_ls_goodness_of_fit_ref 1.094
_refine_ls_hydrogen_treatment refall
_refine_ls_matrix_type full
_refine_ls_number_parameters 360
_refine_ls_number_reflns 7639
_refine_ls_number_restraints 0
_refine_ls_restrained_S_all 1.094
_refine_ls_R_factor_all 0.0503
_refine_ls_R_factor_gt 0.0390
_refine_ls_shift/su_max 0.001
_refine_ls_shift/su_mean 0.000
_refine_ls_structure_factor_coef Fsqd
_refine_ls_weighting_details 'w=1/[\s^2^(Fo^2^)+(0.0236P)^2^+0.4413P] where P=(Fo^2^+2Fc^2^)/3'
_refine_ls_weighting_scheme calc
_refine_ls_wR_factor_gt 0.0707
_refine_ls_wR_factor_ref 0.0743
_reflns_Friedel_coverage 0.000
_reflns_number_gt 6581
_reflns_number_total 7639
_reflns_threshold_expression 'I > 2\s(I)'
_cod_data_source_file d2sc03802a2.cif
_cod_data_source_block se20003
_cod_database_code 1567463
_shelx_shelxl_version_number 2018/3
_chemical_oxdiff_formula 'C34 H76 Fe2 O2 P8 '
_chemical_oxdiff_usercomment '@ 120 K JD12.020'
_shelx_space_group_comment
;
The symmetry employed for this shelxl refinement is uniquely defined
by the following loop, which should always be used as a source of
symmetry information in preference to the above space-group names.
They are only intended as comments.
;
_reflns_odcompleteness_completeness 99.85
_reflns_odcompleteness_iscentric 1
_reflns_odcompleteness_theta 30.44
_olex2_refinement_description
;
;
_olex2_date_sample_data_collection 2020-07-01
_olex2_date_sample_submission 2020-07-01
_olex2_diffrn_ambient_temperature_device 'Oxford Cryosystems Cryostream 700+'
_olex2_exptl_crystal_mounting_method 'The crystal was mounted on a MITIGEN holder in Paratone oil.'
_olex2_submission_original_sample_id JD12.020
_olex2_submission_special_instructions 'No special instructions were received'
_oxdiff_exptl_absorpt_empirical_details
;
Empirical correction (ABSPACK) includes:
- Absorption correction using spherical harmonics
- Frame scaling
;
_oxdiff_exptl_absorpt_empirical_full_max 1.324
_oxdiff_exptl_absorpt_empirical_full_min 0.815

loop_
_space_group_symop_operation_xyz
'x, y, z'
'-x, -y, -z'

loop_
_atom_site_label
_atom_site_type_symbol
_atom_site_fract_x
_atom_site_fract_y
_atom_site_fract_z
_atom_site_U_iso_or_equiv
_atom_site_adp_type
_atom_site_occupancy
_atom_site_site_symmetry_order
_atom_site_calc_flag
_atom_site_refinement_flags_posn
_atom_site_refinement_flags_adp
_atom_site_refinement_flags_occupancy
_atom_site_disorder_assembly
_atom_site_disorder_group
Fe1 Fe 0.29223(2) 0.19214(2) 0.72422(2) 0.00930(5) Uani 1 1 d . . . . .
H H 0.120(3) 0.116(2) 0.6630(17) 0.041(6) Uiso 1 1 d . . . . .
P1 P 0.20976(5) 0.14948(4) 0.86253(3) 0.01719(9) Uani 1 1 d . . . . .
P2 P 0.33108(4) -0.00948(4) 0.73343(3) 0.01224(8) Uani 1 1 d . . . . .
P3 P 0.21885(5) 0.37951(4) 0.70268(3) 0.01356(8) Uani 1 1 d . . . . .
P4 P 0.34332(4) 0.21991(4) 0.57456(3) 0.01209(8) Uani 1 1 d . . . . .
O1 O 0.59254(12) 0.42944(10) 0.77586(8) 0.0166(2) Uani 1 1 d . . . . .
C1 C 0.52248(17) 0.29532(14) 0.80440(12) 0.0142(3) Uani 1 1 d . . . . .
C2 C 0.6459(2) 0.27311(17) 0.88329(14) 0.0222(3) Uani 1 1 d . . . . .
H2 H 0.641(2) 0.194(2) 0.9189(16) 0.030(5) Uiso 1 1 d . . . . .
C3 C 0.7898(2) 0.39024(17) 0.90366(15) 0.0246(4) Uani 1 1 d . . . . .
H3 H 0.889(3) 0.402(2) 0.9516(17) 0.037(6) Uiso 1 1 d . . . . .
C4 C 0.75231(18) 0.48155(16) 0.83701(13) 0.0187(3) Uani 1 1 d . . . . .
C5 C 0.8459(2) 0.61842(19) 0.81333(16) 0.0273(4) Uani 1 1 d . . . . .
H5A H 0.949(3) 0.649(2) 0.8631(18) 0.043(6) Uiso 1 1 d . . . . .
H5B H 0.863(3) 0.617(2) 0.7447(19) 0.043(6) Uiso 1 1 d . . . . .
H5C H 0.794(3) 0.689(2) 0.8143(18) 0.044(7) Uiso 1 1 d . . . . .
C6 C 0.2019(2) -0.02950(17) 0.89543(15) 0.0239(4) Uani 1 1 d . . . . .
H6A H 0.206(2) -0.036(2) 0.9650(17) 0.032(6) Uiso 1 1 d . . . . .
H6B H 0.093(3) -0.086(2) 0.8558(16) 0.029(5) Uiso 1 1 d . . . . .
C7 C 0.3331(2) -0.07020(16) 0.86361(12) 0.0180(3) Uani 1 1 d . . . . .
H7A H 0.320(2) -0.168(2) 0.8607(15) 0.028(5) Uiso 1 1 d . . . . .
H7B H 0.445(2) -0.0251(19) 0.9118(15) 0.021(5) Uiso 1 1 d . . . . .
C8 C 0.3281(3) 0.2477(2) 0.99008(15) 0.0326(4) Uani 1 1 d . . . . .
H8A H 0.441(3) 0.247(3) 1.007(2) 0.065(8) Uiso 1 1 d . . . . .
H8B H 0.319(3) 0.336(2) 0.9871(18) 0.045(7) Uiso 1 1 d . . . . .
H8C H 0.282(3) 0.204(2) 1.0429(18) 0.040(6) Uiso 1 1 d . . . . .
C9 C 0.0041(3) 0.1463(3) 0.8609(2) 0.0401(6) Uani 1 1 d . . . . .
H9A H -0.007(3) 0.236(3) 0.8633(19) 0.049(7) Uiso 1 1 d . . . . .
H9B H -0.019(3) 0.107(3) 0.919(2) 0.058(8) Uiso 1 1 d . . . . .
H9C H -0.074(3) 0.093(3) 0.798(2) 0.055(8) Uiso 1 1 d . . . . .
C10 C 0.5122(2) -0.04490(19) 0.71674(16) 0.0243(4) Uani 1 1 d . . . . .
H10A H 0.505(3) -0.047(2) 0.6421(18) 0.036(6) Uiso 1 1 d . . . . .
H10B H 0.519(3) -0.135(2) 0.7389(17) 0.038(6) Uiso 1 1 d . . . . .
H10C H 0.605(3) 0.024(2) 0.7559(17) 0.034(6) Uiso 1 1 d . . . . .
C11 C 0.1703(2) -0.15567(16) 0.65017(15) 0.0232(4) Uani 1 1 d . . . . .
H11A H 0.147(2) -0.136(2) 0.5788(17) 0.030(5) Uiso 1 1 d . . . . .
H11B H 0.203(3) -0.237(2) 0.6581(18) 0.046(7) Uiso 1 1 d . . . . .
H11C H 0.073(3) -0.170(2) 0.6696(18) 0.044(7) Uiso 1 1 d . . . . .
C12 C 0.2970(2) 0.47375(15) 0.60079(13) 0.0181(3) Uani 1 1 d . . . . .
H12A H 0.237(2) 0.544(2) 0.5753(15) 0.026(5) Uiso 1 1 d . . . . .
H12B H 0.409(2) 0.5227(19) 0.6331(15) 0.022(5) Uiso 1 1 d . . . . .
C13 C 0.2787(2) 0.36676(16) 0.51429(13) 0.0180(3) Uani 1 1 d . . . . .
H13A H 0.341(2) 0.4038(19) 0.4670(15) 0.023(5) Uiso 1 1 d . . . . .
H13B H 0.165(2) 0.3282(17) 0.4721(14) 0.015(4) Uiso 1 1 d . . . . .
C14 C 0.2825(3) 0.51689(17) 0.80842(14) 0.0244(4) Uani 1 1 d . . . . .
H14A H 0.225(3) 0.490(2) 0.8568(17) 0.031(6) Uiso 1 1 d . . . . .
H14B H 0.394(3) 0.536(2) 0.8431(16) 0.032(6) Uiso 1 1 d . . . . .
H14C H 0.262(3) 0.599(2) 0.7819(18) 0.042(6) Uiso 1 1 d . . . . .
C15 C 0.0019(2) 0.3651(2) 0.65034(16) 0.0245(4) Uani 1 1 d . . . . .
H15A H -0.047(3) 0.306(2) 0.5884(18) 0.040(6) Uiso 1 1 d . . . . .
H15B H -0.010(3) 0.454(2) 0.6346(17) 0.035(6) Uiso 1 1 d . . . . .
H15C H -0.055(3) 0.328(2) 0.6967(18) 0.038(6) Uiso 1 1 d . . . . .
C16 C 0.55435(19) 0.26326(18) 0.56892(14) 0.0195(3) Uani 1 1 d . . . . .
H16A H 0.613(2) 0.346(2) 0.6060(15) 0.024(5) Uiso 1 1 d . . . . .
H16B H 0.604(3) 0.196(2) 0.5982(17) 0.036(6) Uiso 1 1 d . . . . .
H16C H 0.553(2) 0.268(2) 0.4970(17) 0.028(5) Uiso 1 1 d . . . . .
C17 C 0.2450(2) 0.08685(17) 0.46371(13) 0.0187(3) Uani 1 1 d . . . . .
H17A H 0.263(2) 0.127(2) 0.3991(16) 0.027(5) Uiso 1 1 d . . . . .
H17B H 0.294(2) 0.015(2) 0.4748(15) 0.024(5) Uiso 1 1 d . . . . .
H17C H 0.131(2) 0.0495(19) 0.4557(15) 0.022(5) Uiso 1 1 d . . . . .

loop_
_atom_site_aniso_label
_atom_site_aniso_U_11
_atom_site_aniso_U_22
_atom_site_aniso_U_33
_atom_site_aniso_U_23
_atom_site_aniso_U_13
_atom_site_aniso_U_12
Fe1 0.00868(9) 0.00852(9) 0.01008(10) 0.00062(7) 0.00272(7) 0.00172(7)
P1 0.02192(19) 0.01840(19) 0.0180(2) 0.00629(15) 0.01243(16) 0.00992(15)
P2 0.01391(17) 0.01026(16) 0.01222(18) 0.00045(13) 0.00289(14) 0.00411(13)
P3 0.01535(17) 0.01198(16) 0.01351(18) 0.00076(13) 0.00271(14) 0.00588(13)
P4 0.01208(16) 0.01249(16) 0.01112(17) 0.00110(13) 0.00369(13) 0.00255(13)
O1 0.0141(5) 0.0135(5) 0.0170(5) 0.0013(4) 0.0014(4) -0.0008(4)
C1 0.0142(6) 0.0119(6) 0.0153(7) 0.0005(5) 0.0047(5) 0.0018(5)
C2 0.0186(7) 0.0162(7) 0.0232(9) 0.0020(6) -0.0030(6) 0.0010(6)
C3 0.0139(7) 0.0224(8) 0.0266(9) -0.0030(7) -0.0061(7) 0.0009(6)
C4 0.0126(6) 0.0169(7) 0.0200(8) -0.0044(6) 0.0014(6) -0.0022(5)
C5 0.0231(9) 0.0218(8) 0.0286(10) -0.0016(7) 0.0075(8) -0.0060(7)
C6 0.0321(9) 0.0210(8) 0.0244(9) 0.0113(7) 0.0170(8) 0.0082(7)
C7 0.0249(8) 0.0134(7) 0.0154(7) 0.0048(5) 0.0041(6) 0.0070(6)
C8 0.0586(14) 0.0319(10) 0.0155(9) 0.0026(7) 0.0151(9) 0.0220(9)
C9 0.0365(11) 0.0573(14) 0.0514(15) 0.0280(12) 0.0353(11) 0.0296(11)
C10 0.0252(8) 0.0252(9) 0.0298(10) 0.0030(7) 0.0112(7) 0.0154(7)
C11 0.0293(9) 0.0111(7) 0.0213(9) -0.0013(6) -0.0014(7) 0.0029(6)
C12 0.0218(8) 0.0130(7) 0.0186(8) 0.0047(6) 0.0039(6) 0.0060(6)
C13 0.0217(8) 0.0182(7) 0.0136(7) 0.0054(6) 0.0040(6) 0.0065(6)
C14 0.0375(10) 0.0162(7) 0.0203(9) -0.0016(6) 0.0058(8) 0.0120(7)
C15 0.0213(8) 0.0296(9) 0.0264(10) 0.0038(7) 0.0055(7) 0.0148(7)
C16 0.0167(7) 0.0213(8) 0.0203(8) 0.0027(6) 0.0086(6) 0.0023(6)
C17 0.0217(8) 0.0197(7) 0.0141(8) -0.0017(6) 0.0057(6) 0.0047(6)

loop_
_atom_type_symbol
_atom_type_description
_atom_type_scat_dispersion_real
_atom_type_scat_dispersion_imag
_atom_type_scat_source
C C 0.0033 0.0016 'International Tables Vol C Tables 4.2.6.8 and 6.1.1.4'
H H 0.0000 0.0000 'International Tables Vol C Tables 4.2.6.8 and 6.1.1.4'
Fe Fe 0.3463 0.8444 'International Tables Vol C Tables 4.2.6.8 and 6.1.1.4'
O O 0.0106 0.0060 'International Tables Vol C Tables 4.2.6.8 and 6.1.1.4'
P P 0.1023 0.0942 'International Tables Vol C Tables 4.2.6.8 and 6.1.1.4'

loop_
_exptl_crystal_face_index_h
_exptl_crystal_face_index_k
_exptl_crystal_face_index_l
_exptl_crystal_face_perp_dist
10 -9 -11 0.0361
-10 9 11 0.0361
-8 -4 -7 0.3076
-3 -8 16 0.0752
7 2 11 0.2670
3 8 -16 0.0978
-2 4 -17 0.1878

loop_
_geom_angle_atom_site_label_1
_geom_angle_atom_site_label_2
_geom_angle_atom_site_label_3
_geom_angle
_geom_angle_site_symmetry_1
_geom_angle_site_symmetry_3
_geom_angle_publ_flag
P1 Fe1 H 85.7(9) . . ?
P2 Fe1 H 85.8(8) . . ?
P2 Fe1 P1 86.092(16) . . ?
P2 Fe1 P3 172.135(17) . . ?
P2 Fe1 P4 93.099(16) . . ?
P3 Fe1 H 86.3(8) . . ?
P3 Fe1 P1 93.345(17) . . ?
P4 Fe1 H 87.0(9) . . ?
P4 Fe1 P1 172.738(18) . . ?
P4 Fe1 P3 86.467(16) . . ?
C1 Fe1 H 179.2(9) . . ?
C1 Fe1 P1 94.94(4) . . ?
C1 Fe1 P2 94.74(4) . . ?
C1 Fe1 P3 93.13(4) . . ?
C1 Fe1 P4 92.32(4) . . ?
C6 P1 Fe1 110.23(6) . . ?
C8 P1 Fe1 121.28(8) . . ?
C8 P1 C6 101.01(9) . . ?
C9 P1 Fe1 121.14(8) . . ?
C9 P1 C6 99.39(10) . . ?
C9 P1 C8 100.06(12) . . ?
C7 P2 Fe1 110.37(5) . . ?
C10 P2 Fe1 124.07(6) . . ?
C10 P2 C7 101.01(8) . . ?
C10 P2 C11 100.16(9) . . ?
C11 P2 Fe1 117.75(6) . . ?
C11 P2 C7 99.78(8) . . ?
C12 P3 Fe1 109.77(5) . . ?
C14 P3 Fe1 122.24(6) . . ?
C14 P3 C12 101.74(8) . . ?
C14 P3 C15 100.41(9) . . ?
C15 P3 Fe1 119.23(6) . . ?
C15 P3 C12 100.07(8) . . ?
C13 P4 Fe1 110.36(6) . . ?
C16 P4 Fe1 120.20(6) . . ?
C16 P4 C13 101.71(8) . . ?
C17 P4 Fe1 122.02(6) . . ?
C17 P4 C13 100.10(8) . . ?
C17 P4 C16 99.01(8) . . ?
C4 O1 C1 109.54(12) . . ?
O1 C1 Fe1 118.08(10) . . ?
C2 C1 Fe1 137.66(11) . . ?
C2 C1 O1 104.22(12) . . ?
C1 C2 H2 126.2(13) . . ?
C1 C2 C3 110.11(15) . . ?
C3 C2 H2 123.6(13) . . ?
C2 C3 H3 128.2(14) . . ?
C4 C3 C2 106.71(14) . . ?
C4 C3 H3 125.1(14) . . ?
O1 C4 C5 116.30(15) . . ?
C3 C4 O1 109.42(13) . . ?
C3 C4 C5 134.21(15) . . ?
C4 C5 H5A 109.6(14) . . ?
C4 C5 H5B 113.6(13) . . ?
C4 C5 H5C 113.5(14) . . ?
H5A C5 H5B 107.6(19) . . ?
H5A C5 H5C 107.1(19) . . ?
H5B C5 H5C 105.0(19) . . ?
P1 C6 H6A 109.0(13) . . ?
P1 C6 H6B 105.0(12) . . ?
H6A C6 H6B 105.7(17) . . ?
C7 C6 P1 109.26(11) . . ?
C7 C6 H6A 115.5(13) . . ?
C7 C6 H6B 111.9(12) . . ?
P2 C7 H7A 109.4(12) . . ?
P2 C7 H7B 106.9(11) . . ?
C6 C7 P2 107.27(11) . . ?
C6 C7 H7A 114.3(12) . . ?
C6 C7 H7B 112.8(11) . . ?
H7A C7 H7B 106.0(15) . . ?
P1 C8 H8A 109.9(16) . . ?
P1 C8 H8B 108.3(14) . . ?
P1 C8 H8C 108.7(13) . . ?
H8A C8 H8B 113(2) . . ?
H8A C8 H8C 108(2) . . ?
H8B C8 H8C 108.7(19) . . ?
P1 C9 H9A 112.0(15) . . ?
P1 C9 H9B 109.5(16) . . ?
P1 C9 H9C 109.5(15) . . ?
H9A C9 H9B 107(2) . . ?
H9A C9 H9C 109(2) . . ?
H9B C9 H9C 110(2) . . ?
P2 C10 H10A 108.8(13) . . ?
P2 C10 H10B 111.9(13) . . ?
P2 C10 H10C 108.7(13) . . ?
H10A C10 H10B 106.8(17) . . ?
H10A C10 H10C 111.1(18) . . ?
H10B C10 H10C 109.6(18) . . ?
P2 C11 H11A 110.1(12) . . ?
P2 C11 H11B 110.2(14) . . ?
P2 C11 H11C 109.6(14) . . ?
H11A C11 H11B 110.4(18) . . ?
H11A C11 H11C 107.6(18) . . ?
H11B C11 H11C 108.8(19) . . ?
P3 C12 H12A 110.1(11) . . ?
P3 C12 H12B 107.0(12) . . ?
H12A C12 H12B 108.0(15) . . ?
C13 C12 P3 107.53(10) . . ?
C13 C12 H12A 113.4(11) . . ?
C13 C12 H12B 110.7(12) . . ?
P4 C13 H13A 109.4(11) . . ?
P4 C13 H13B 106.2(10) . . ?
C12 C13 P4 109.10(11) . . ?
C12 C13 H13A 113.0(11) . . ?
C12 C13 H13B 111.7(11) . . ?
H13A C13 H13B 107.2(15) . . ?
P3 C14 H14A 110.1(13) . . ?
P3 C14 H14B 110.2(13) . . ?
P3 C14 H14C 110.9(14) . . ?
H14A C14 H14B 108.4(18) . . ?
H14A C14 H14C 108.4(18) . . ?
H14B C14 H14C 108.8(18) . . ?
P3 C15 H15A 111.5(14) . . ?
P3 C15 H15B 109.8(13) . . ?
P3 C15 H15C 111.6(14) . . ?
H15A C15 H15B 107.5(18) . . ?
H15A C15 H15C 106.0(19) . . ?
H15B C15 H15C 110.3(19) . . ?
P4 C16 H16A 109.4(12) . . ?
P4 C16 H16B 110.9(13) . . ?
P4 C16 H16C 108.5(12) . . ?
H16A C16 H16B 108.5(17) . . ?
H16A C16 H16C 110.0(16) . . ?
H16B C16 H16C 109.6(18) . . ?
P4 C17 H17A 109.6(11) . . ?
P4 C17 H17B 109.5(11) . . ?
P4 C17 H17C 110.8(11) . . ?
H17A C17 H17B 106.7(16) . . ?
H17A C17 H17C 110.7(15) . . ?
H17B C17 H17C 109.5(16) . . ?

loop_
_geom_bond_atom_site_label_1
_geom_bond_atom_site_label_2
_geom_bond_distance
_geom_bond_site_symmetry_2
_geom_bond_publ_flag
Fe1 H 1.50(2) . ?
Fe1 P1 2.1785(4) . ?
Fe1 P2 2.1700(4) . ?
Fe1 P3 2.1781(4) . ?
Fe1 P4 2.1768(4) . ?
Fe1 C1 1.9995(14) . ?
P1 C6 1.8566(17) . ?
P1 C8 1.839(2) . ?
P1 C9 1.826(2) . ?
P2 C7 1.8450(16) . ?
P2 C10 1.8300(17) . ?
P2 C11 1.8353(16) . ?
P3 C12 1.8501(16) . ?
P3 C14 1.8283(17) . ?
P3 C15 1.8301(18) . ?
P4 C13 1.8558(16) . ?
P4 C16 1.8365(16) . ?
P4 C17 1.8333(16) . ?
O1 C1 1.4285(17) . ?
O1 C4 1.3766(17) . ?
C1 C2 1.367(2) . ?
C2 H2 0.93(2) . ?
C2 C3 1.438(2) . ?
C3 H3 0.91(2) . ?
C3 C4 1.334(2) . ?
C4 C5 1.489(2) . ?
C5 H5A 0.93(2) . ?
C5 H5B 0.97(2) . ?
C5 H5C 0.96(2) . ?
C6 H6A 0.92(2) . ?
C6 H6B 0.97(2) . ?
C6 C7 1.514(2) . ?
C7 H7A 0.96(2) . ?
C7 H7B 0.997(18) . ?
C8 H8A 0.97(3) . ?
C8 H8B 0.92(2) . ?
C8 H8C 0.96(2) . ?
C9 H9A 0.94(3) . ?
C9 H9B 0.92(3) . ?
C9 H9C 0.97(3) . ?
C10 H10A 0.98(2) . ?
C10 H10B 0.97(2) . ?
C10 H10C 0.93(2) . ?
C11 H11A 0.95(2) . ?
C11 H11B 0.94(2) . ?
C11 H11C 0.95(2) . ?
C12 H12A 1.01(2) . ?
C12 H12B 0.953(19) . ?
C12 C13 1.525(2) . ?
C13 H13A 0.968(19) . ?
C13 H13B 0.973(17) . ?
C14 H14A 0.93(2) . ?
C14 H14B 0.94(2) . ?
C14 H14C 0.95(2) . ?
C15 H15A 0.94(2) . ?
C15 H15B 0.96(2) . ?
C15 H15C 0.93(2) . ?
C16 H16A 0.91(2) . ?
C16 H16B 0.95(2) . ?
C16 H16C 0.96(2) . ?
C17 H17A 0.99(2) . ?
C17 H17B 0.94(2) . ?
C17 H17C 0.958(19) . ?

loop_
_geom_torsion_atom_site_label_1
_geom_torsion_atom_site_label_2
_geom_torsion_atom_site_label_3
_geom_torsion_atom_site_label_4
_geom_torsion
_geom_torsion_site_symmetry_1
_geom_torsion_site_symmetry_2
_geom_torsion_site_symmetry_3
_geom_torsion_site_symmetry_4
_geom_torsion_publ_flag
Fe1 P1 C6 C7 31.36(14) . . . . ?
Fe1 P2 C7 C6 39.47(12) . . . . ?
Fe1 P3 C12 C13 39.49(12) . . . . ?
Fe1 P4 C13 C12 31.13(12) . . . . ?
Fe1 C1 C2 C3 177.55(14) . . . . ?
P1 C6 C7 P2 -42.96(14) . . . . ?
P3 C12 C13 P4 -43.03(13) . . . . ?
O1 C1 C2 C3 -0.06(19) . . . . ?
C1 O1 C4 C3 -0.38(18) . . . . ?
C1 O1 C4 C5 176.99(14) . . . . ?
C1 C2 C3 C4 -0.2(2) . . . . ?
C2 C3 C4 O1 0.3(2) . . . . ?
C2 C3 C4 C5 -176.38(19) . . . . ?
C4 O1 C1 Fe1 -177.91(10) . . . . ?
C4 O1 C1 C2 0.26(17) . . . . ?
C8 P1 C6 C7 -98.09(14) . . . . ?
C9 P1 C6 C7 159.64(14) . . . . ?
C10 P2 C7 C6 172.40(12) . . . . ?
C11 P2 C7 C6 -85.14(13) . . . . ?
C14 P3 C12 C13 170.31(12) . . . . ?
C15 P3 C12 C13 -86.72(12) . . . . ?
C16 P4 C13 C12 -97.54(12) . . . . ?
C17 P4 C13 C12 160.96(11) . . . . ?

loop_
_exptl_oxdiff_crystal_face_indexfrac_h
_exptl_oxdiff_crystal_face_indexfrac_k
_exptl_oxdiff_crystal_face_indexfrac_l
_exptl_oxdiff_crystal_face_x
_exptl_oxdiff_crystal_face_y
_exptl_oxdiff_crystal_face_z
9.8948 -9.3361 -11.2111 -0.8772 -0.4770 -0.0545
-9.8948 9.3361 11.2111 0.8772 0.4770 0.0545
-7.8991 -4.2646 -6.6293 -0.1350 0.1556 0.9785
-2.7420 -7.6892 15.6782 0.6359 -0.7440 0.2050
6.7291 1.7927 10.9762 0.3174 -0.3691 -0.8735
2.9163 7.7711 -15.5388 -0.6334 0.7401 -0.2259
-2.0586 4.0913 -16.7251 -0.6044 0.7075 0.3662
